data_2227638
loop_
_publ_author_name
'Zhang, Bi-Song'
'Ye, Su-Fang'
'Li, Yun-Xia'
'Xu, Wei'

_publ_section_title
;
 Aqua(4-bromobenzoato-\k<i>O</i>)bis(1,10-phenanthroline-\k^2^<i>N</i>,<i>N</i>')zinc(II)
 4-bromobenzoate 1.5-hydrate
;
_journal_coeditor_code HY2357
_journal_issue 11
_journal_name_full 'Acta Crystallographica Section E'
_journal_page_first m1357
_journal_page_last m1358
_journal_paper_doi 10.1107/S160053681003864X
_journal_volume 66
_journal_year 2010
_chemical_formula_iupac '[Zn (C7 H4 Br O2) (C12 H8 N2)2 (H2 O)] (C7 H4 Br O2), 1.5H2 O'
_chemical_formula_moiety 'C31 H22 Br N4 O3 Zn +, C7 H4 Br O2 -, 1.5(H2 O)'
_chemical_formula_sum 'C38 H29 Br2 N4 O6.5 Zn'
_chemical_formula_weight 870.84
_chemical_name_systematic
;
Aqua(4-bromobenzoato-\k<i>O</i>)bis(1,10-phenanthroline-
\k^2^<i>N</i>,<i>N</i>')zinc(II) 4-bromobenzoate 1.5-hydrate
;
_space_group_IT_number 2
_symmetry_cell_setting triclinic
_symmetry_space_group_name_Hall '-P 1'
_symmetry_space_group_name_H-M 'P -1'
_atom_sites_solution_hydrogens geom
_atom_sites_solution_primary direct
_atom_sites_solution_secondary difmap
_audit_creation_method SHELXL-97
_cell_angle_alpha 111.96(3)
_cell_angle_beta 99.26(3)
_cell_angle_gamma 102.25(3)
_cell_formula_units_Z 2
_cell_length_a 10.170(2)
_cell_length_b 13.527(3)
_cell_length_c 15.908(3)
_cell_measurement_reflns_used 9256
_cell_measurement_temperature 290(2)
_cell_measurement_theta_max 25.00
_cell_measurement_theta_min 3.08
_cell_volume 1912.5(10)
_computing_cell_refinement 'RAPID-AUTO (Rigaku, 1998)'
_computing_data_collection 'RAPID-AUTO (Rigaku, 1998)'
_computing_data_reduction 'CrystalStructure (Rigaku/MSC, 2002)'
_computing_molecular_graphics 'SHELXTL (Sheldrick, 2008)'
_computing_publication_material 'SHELXTL (Sheldrick, 2008)'
_computing_structure_refinement 'SHELXL97 (Sheldrick, 2008)'
_computing_structure_solution 'SHELXS97 (Sheldrick, 2008)'
_diffrn_ambient_temperature 290(2)
_diffrn_measured_fraction_theta_full 0.988
_diffrn_measured_fraction_theta_max 0.988
_diffrn_measurement_device_type 'Rigaku R-AXIS RAPID'
_diffrn_measurement_method '\w scans'
_diffrn_radiation_monochromator graphite
_diffrn_radiation_source 'rotation anode'
_diffrn_radiation_type MoK\a
_diffrn_radiation_wavelength 0.71073
_diffrn_reflns_av_R_equivalents 0.0477
_diffrn_reflns_av_sigmaI/netI 0.0672
_diffrn_reflns_limit_h_max 12
_diffrn_reflns_limit_h_min -12
_diffrn_reflns_limit_k_max 16
_diffrn_reflns_limit_k_min -14
_diffrn_reflns_limit_l_max 18
_diffrn_reflns_limit_l_min -18
_diffrn_reflns_number 14823
_diffrn_reflns_theta_full 25.00
_diffrn_reflns_theta_max 25.00
_diffrn_reflns_theta_min 3.08
_exptl_absorpt_coefficient_mu 2.782
_exptl_absorpt_correction_T_max 0.717
_exptl_absorpt_correction_T_min 0.500
_exptl_absorpt_correction_type multi-scan
_exptl_absorpt_process_details '(ABSCOR; Higashi, 1995)'
_exptl_crystal_colour colorless
_exptl_crystal_density_diffrn 1.512
_exptl_crystal_density_method 'not measured'
_exptl_crystal_description block
_exptl_crystal_F_000 874
_exptl_crystal_size_max 0.28
_exptl_crystal_size_mid 0.21
_exptl_crystal_size_min 0.12
_refine_diff_density_max 0.986
_refine_diff_density_min -0.748
_refine_ls_extinction_coef 0.020(3)
_refine_ls_extinction_expression Fc^*^=kFc[1+0.001xFc^2^\l^3^/sin(2\q)]^-1/4^
_refine_ls_extinction_method 'SHELXL97 (Sheldrick, 2008)'
_refine_ls_goodness_of_fit_ref 1.100
_refine_ls_hydrogen_treatment constr
_refine_ls_matrix_type full
_refine_ls_number_parameters 497
_refine_ls_number_reflns 6627
_refine_ls_number_restraints 6
_refine_ls_restrained_S_all 1.101
_refine_ls_R_factor_all 0.1421
_refine_ls_R_factor_gt 0.0834
_refine_ls_shift/su_max 0.001
_refine_ls_shift/su_mean 0.000
_refine_ls_structure_factor_coef Fsqd
_refine_ls_weighting_details 'calc w=1/[\s^2^(Fo^2^)+(0.1855P)^2^] where P=(Fo^2^+2Fc^2^)/3'
_refine_ls_weighting_scheme calc
_refine_ls_wR_factor_gt 0.2348
_refine_ls_wR_factor_ref 0.3071
_reflns_number_gt 3645
_reflns_number_total 6627
_reflns_threshold_expression I>2\s(I)
_cod_data_source_file hy2357.cif
_cod_data_source_block I
_cod_database_code 2227638
_cod_database_fobs_code 2227638

loop_
_symmetry_equiv_pos_as_xyz
'x, y, z'
'-x, -y, -z'

loop_
_atom_site_type_symbol
_atom_site_label
_atom_site_fract_x
_atom_site_fract_y
_atom_site_fract_z
_atom_site_U_iso_or_equiv
_atom_site_adp_type
_atom_site_calc_flag
_atom_site_refinement_flags
_atom_site_occupancy
_atom_site_disorder_assembly
_atom_site_disorder_group
Zn Zn1 0.32315(9) 0.60478(7) 0.26375(6) 0.0578(4) Uani d . 1 . .
N N1 0.4071(7) 0.7042(5) 0.4116(4) 0.0631(16) Uani d . 1 . .
N N2 0.3030(6) 0.4787(5) 0.3223(5) 0.0645(17) Uani d . 1 . .
N N3 0.5190(7) 0.5826(6) 0.2337(4) 0.0618(16) Uani d . 1 . .
N N4 0.2573(8) 0.4811(6) 0.1215(5) 0.0688(17) Uani d . 1 . .
Br Br1 0.4506(10) 1.1711(9) 0.0925(10) 0.129(3) Uani d P 0.60 A -1
Br Br2 0.8604(8) 1.2210(4) 0.0948(4) 0.1240(12) Uani d P 0.60 B -1
O O3 0.9222(16) 1.1945(19) 0.524(2) 0.094(5) Uani d PD 0.60 B -1
Br Br1' 0.3985(18) 1.1522(15) 0.0753(15) 0.129(3) Uani d P 0.40 A -2
Br Br2' 0.8813(14) 1.1856(8) 0.0960(7) 0.1240(12) Uani d P 0.40 B -2
O O3' 0.983(3) 1.217(3) 0.531(4) 0.094(5) Uani d PD 0.40 B -2
O O1 0.3511(6) 0.7407(5) 0.2275(4) 0.0757(16) Uani d . 1 A .
O O2 0.1453(7) 0.7695(6) 0.2255(5) 0.095(2) Uani d . 1 A .
O O4 0.9347(7) 1.3775(6) 0.5657(5) 0.0898(19) Uani d . 1 B .
O O5 0.1155(5) 0.5971(4) 0.2686(4) 0.0648(13) Uani d . 1 . .
H H5A 0.1016 0.5920 0.3164 0.097 Uiso d R 1 . .
H H5B 0.1027 0.6509 0.2603 0.097 Uiso d R 1 . .
O O6 0.047(2) 0.9020(12) 0.3554(12) 0.056(6) Uani d P 0.25 . .
H H6A 0.0746 0.8549 0.3192 0.083 Uiso d PRD 0.25 . .
H H6B 0.0232 0.8740 0.3903 0.083 Uiso d PRD 0.25 . .
O O7 0.1680(12) 0.1288(10) 0.4825(11) 0.101(5) Uani d P 0.50 . .
H H7A 0.0999 0.1490 0.4939 0.151 Uiso d PRD 0.50 . .
H H7B 0.1370 0.0614 0.4495 0.151 Uiso d PRD 0.50 . .
O O8 0.770(2) 0.8729(11) 0.2674(12) 0.052(5) Uani d P 0.25 . .
H H8A 0.8534 0.8799 0.2726 0.078 Uiso d PRD 0.25 . .
H H8B 0.7531 0.9135 0.3148 0.078 Uiso d PRD 0.25 . .
O O9 0.2873(13) 0.0195(12) 0.5695(12) 0.111(5) Uani d P 0.50 . .
H H9A 0.2514 0.0479 0.5382 0.166 Uiso d PRD 0.50 . .
H H9B 0.2409 -0.0465 0.5449 0.166 Uiso d PRD 0.50 . .
C C1 0.4586(11) 0.8132(7) 0.4504(7) 0.088(3) Uani d . 1 . .
H H1 0.4703 0.8514 0.4128 0.106 Uiso calc R 1 . .
C C2 0.4966(13) 0.8729(10) 0.5491(8) 0.115(4) Uani d . 1 . .
H H2 0.5355 0.9500 0.5768 0.137 Uiso calc R 1 . .
C C3 0.4754(13) 0.8154(11) 0.6053(8) 0.111(4) Uani d . 1 . .
H H3 0.4972 0.8542 0.6703 0.133 Uiso calc R 1 . .
C C4 0.4222(10) 0.7012(10) 0.5635(6) 0.086(3) Uani d . 1 . .
C C5 0.4006(12) 0.6413(14) 0.6147(8) 0.110(4) Uani d . 1 . .
H H5 0.4203 0.6775 0.6798 0.132 Uiso calc R 1 . .
C C6 0.3493(12) 0.5263(14) 0.5696(9) 0.108(4) Uani d . 1 . .
H H6 0.3351 0.4864 0.6057 0.130 Uiso calc R 1 . .
C C7 0.3171(9) 0.4659(10) 0.4699(7) 0.080(3) Uani d . 1 . .
C C8 0.2664(11) 0.3491(11) 0.4196(10) 0.098(4) Uani d . 1 . .
H H8 0.2520 0.3052 0.4523 0.118 Uiso calc R 1 . .
C C9 0.2384(10) 0.2998(9) 0.3258(10) 0.098(3) Uani d . 1 . .
H H9 0.2078 0.2225 0.2933 0.118 Uiso calc R 1 . .
C C10 0.2569(8) 0.3694(7) 0.2769(7) 0.076(2) Uani d . 1 . .
H H10 0.2359 0.3365 0.2116 0.091 Uiso calc R 1 . .
C C11 0.3352(8) 0.5271(7) 0.4181(6) 0.063(2) Uani d . 1 . .
C C12 0.3869(8) 0.6451(7) 0.4647(6) 0.066(2) Uani d . 1 . .
C C13 0.3092(10) 0.8828(6) 0.1863(6) 0.067(2) Uani d . 1 A .
C C14 0.4391(11) 0.9167(7) 0.1788(6) 0.078(2) Uani d . 1 . .
H H14 0.5045 0.8831 0.1938 0.094 Uiso calc R 1 . .
C C15 0.4792(13) 1.0015(8) 0.1490(8) 0.099(3) Uani d . 1 A .
H H15 0.5695 1.0243 0.1442 0.119 Uiso calc R 1 . .
C C16 0.3790(14) 1.0504(8) 0.1268(7) 0.094(3) Uani d . 1 . .
C C17 0.2486(13) 1.0202(8) 0.1351(7) 0.088(3) Uani d . 1 A .
H H17 0.1845 1.0551 0.1206 0.106 Uiso calc R 1 . .
C C18 0.2091(11) 0.9364(8) 0.1656(7) 0.086(3) Uani d . 1 . .
H H18 0.1195 0.9159 0.1723 0.103 Uiso calc R 1 A .
C C19 0.2657(9) 0.7919(7) 0.2155(6) 0.065(2) Uani d . 1 . .
C C21 0.6460(9) 0.6319(8) 0.2868(7) 0.075(2) Uani d . 1 . .
H H21 0.6594 0.6902 0.3450 0.090 Uiso calc R 1 . .
C C22 0.7646(10) 0.6040(10) 0.2633(9) 0.088(3) Uani d . 1 . .
H H22 0.8530 0.6421 0.3046 0.106 Uiso calc R 1 . .
C C23 0.7458(13) 0.5192(11) 0.1779(10) 0.106(4) Uani d . 1 . .
H H23 0.8219 0.4976 0.1606 0.128 Uiso calc R 1 . .
C C24 0.6103(13) 0.4636(9) 0.1153(8) 0.087(3) Uani d . 1 . .
C C25 0.5783(17) 0.3763(10) 0.0221(10) 0.105(4) Uani d . 1 . .
H H25 0.6503 0.3517 0.0005 0.126 Uiso calc R 1 . .
C C26 0.4516(19) 0.3304(9) -0.0335(8) 0.110(4) Uani d . 1 . .
H H26 0.4370 0.2754 -0.0936 0.132 Uiso calc R 1 . .
C C27 0.3335(14) 0.3622(8) -0.0046(7) 0.089(3) Uani d . 1 . .
C C28 0.1928(17) 0.3188(8) -0.0591(7) 0.106(4) Uani d . 1 . .
H H28 0.1695 0.2654 -0.1208 0.128 Uiso calc R 1 . .
C C29 0.0939(14) 0.3544(10) -0.0220(8) 0.108(3) Uani d . 1 . .
H H29 0.0013 0.3245 -0.0574 0.129 Uiso calc R 1 . .
C C30 0.1286(11) 0.4347(9) 0.0678(6) 0.088(3) Uani d . 1 . .
H H30 0.0577 0.4578 0.0923 0.106 Uiso calc R 1 . .
C C31 0.3609(10) 0.4455(6) 0.0874(6) 0.068(2) Uani d . 1 . .
C C32 0.5005(9) 0.4985(7) 0.1489(6) 0.068(2) Uani d . 1 . .
C C33 0.9135(8) 1.2651(7) 0.4085(6) 0.068(2) Uani d . 1 B .
C C34 0.9238(9) 1.3530(7) 0.3822(6) 0.071(2) Uani d . 1 . .
H H34 0.9400 1.4249 0.4279 0.085 Uiso calc R 1 . .
C C35 0.9104(10) 1.3356(9) 0.2890(7) 0.082(3) Uani d . 1 B .
H H35 0.9201 1.3956 0.2729 0.099 Uiso calc R 1 . .
C C36 0.8833(11) 1.2317(9) 0.2224(8) 0.097(3) Uani d . 1 . .
C C37 0.8712(12) 1.1411(8) 0.2434(8) 0.107(4) Uani d . 1 B .
H H37 0.8521 1.0700 0.1958 0.129 Uiso calc R 1 . .
C C38 0.8876(11) 1.1564(8) 0.3362(7) 0.090(3) Uani d . 1 . .
H H38 0.8818 1.0956 0.3512 0.107 Uiso calc R 1 B .
C C39 0.9305(9) 1.2826(8) 0.5071(7) 0.075(2) Uani d D 1 . .

loop_
_atom_site_aniso_label
_atom_site_aniso_U_11
_atom_site_aniso_U_22
_atom_site_aniso_U_33
_atom_site_aniso_U_12
_atom_site_aniso_U_13
_atom_site_aniso_U_23
Zn1 0.0629(6) 0.0564(6) 0.0544(6) 0.0179(4) 0.0156(4) 0.0236(4)
N1 0.066(4) 0.061(4) 0.056(4) 0.016(3) 0.013(3) 0.021(3)
N2 0.056(4) 0.064(4) 0.075(5) 0.018(3) 0.014(3) 0.032(4)
N3 0.056(4) 0.071(4) 0.054(4) 0.017(3) 0.009(3) 0.026(3)
N4 0.075(5) 0.064(4) 0.060(4) 0.010(4) 0.013(4) 0.026(3)
Br1 0.205(8) 0.078(4) 0.117(5) 0.024(4) 0.062(5) 0.060(4)
Br2 0.174(3) 0.123(4) 0.0702(9) 0.047(2) 0.0305(13) 0.035(2)
O3 0.101(15) 0.106(11) 0.113(8) 0.042(13) 0.051(16) 0.070(10)
Br1' 0.205(8) 0.078(4) 0.117(5) 0.024(4) 0.062(5) 0.060(4)
Br2' 0.174(3) 0.123(4) 0.0702(9) 0.047(2) 0.0305(13) 0.035(2)
O3' 0.101(15) 0.106(11) 0.113(8) 0.042(13) 0.051(16) 0.070(10)
O1 0.082(4) 0.074(4) 0.084(4) 0.028(3) 0.021(3) 0.044(3)
O2 0.081(4) 0.098(5) 0.132(6) 0.030(4) 0.017(4) 0.079(5)
O4 0.104(5) 0.104(5) 0.076(4) 0.040(4) 0.040(4) 0.042(4)
O5 0.062(3) 0.068(3) 0.066(4) 0.016(3) 0.017(3) 0.032(3)
O6 0.128(16) 0.034(8) 0.059(11) 0.056(11) 0.079(12) 0.038(9)
O7 0.077(8) 0.072(8) 0.198(16) 0.037(7) 0.057(9) 0.087(10)
O8 0.082(13) 0.011(7) 0.039(10) 0.005(8) -0.001(9) -0.003(7)
O9 0.081(9) 0.097(10) 0.175(16) 0.025(8) 0.024(9) 0.084(11)
C1 0.106(7) 0.056(5) 0.085(7) 0.017(5) 0.020(6) 0.018(5)
C2 0.133(10) 0.089(8) 0.078(8) 0.043(7) -0.003(7) -0.003(6)
C3 0.128(10) 0.114(9) 0.068(7) 0.064(8) 0.010(7) 0.004(7)
C4 0.092(7) 0.145(10) 0.040(5) 0.067(7) 0.031(5) 0.037(6)
C5 0.094(8) 0.181(13) 0.073(8) 0.064(10) 0.034(6) 0.056(9)
C6 0.087(7) 0.210(14) 0.110(10) 0.079(9) 0.059(7) 0.123(11)
C7 0.069(5) 0.125(8) 0.097(7) 0.045(6) 0.045(5) 0.083(7)
C8 0.080(7) 0.114(9) 0.159(12) 0.039(7) 0.056(8) 0.104(9)
C9 0.068(6) 0.081(7) 0.162(12) 0.020(5) 0.031(7) 0.071(8)
C10 0.061(5) 0.071(6) 0.098(7) 0.014(4) 0.018(5) 0.042(5)
C11 0.050(4) 0.087(6) 0.071(6) 0.029(4) 0.022(4) 0.047(5)
C12 0.060(5) 0.077(5) 0.067(5) 0.036(4) 0.019(4) 0.028(5)
C13 0.093(6) 0.055(5) 0.055(5) 0.019(5) 0.014(4) 0.028(4)
C14 0.106(7) 0.064(5) 0.067(6) 0.026(5) 0.036(5) 0.026(4)
C15 0.133(9) 0.063(6) 0.104(8) 0.023(6) 0.058(7) 0.030(6)
C16 0.139(10) 0.063(6) 0.076(7) 0.020(7) 0.033(7) 0.029(5)
C17 0.137(9) 0.064(5) 0.066(6) 0.034(6) 0.014(6) 0.034(5)
C18 0.092(7) 0.083(6) 0.081(7) 0.022(6) 0.012(5) 0.039(5)
C19 0.067(5) 0.066(5) 0.052(5) 0.013(5) 0.007(4) 0.023(4)
C21 0.075(6) 0.080(6) 0.082(6) 0.021(5) 0.019(5) 0.050(5)
C22 0.062(5) 0.113(8) 0.123(9) 0.034(6) 0.036(6) 0.075(8)
C23 0.110(9) 0.130(10) 0.162(13) 0.070(9) 0.091(9) 0.109(10)
C24 0.118(9) 0.098(7) 0.109(8) 0.066(7) 0.075(7) 0.076(7)
C25 0.169(12) 0.094(8) 0.116(10) 0.076(9) 0.100(10) 0.066(8)
C26 0.214(15) 0.064(6) 0.077(8) 0.059(9) 0.076(9) 0.033(6)
C27 0.160(10) 0.061(5) 0.063(6) 0.036(7) 0.056(7) 0.032(5)
C28 0.187(13) 0.056(6) 0.048(6) 0.007(7) 0.014(8) 0.015(5)
C29 0.129(10) 0.101(8) 0.063(7) 0.012(8) 0.006(7) 0.023(6)
C30 0.098(7) 0.093(7) 0.054(6) 0.012(6) 0.010(5) 0.025(5)
C31 0.097(6) 0.054(4) 0.068(6) 0.026(5) 0.037(5) 0.034(4)
C32 0.084(6) 0.068(5) 0.085(6) 0.033(5) 0.039(5) 0.054(5)
C33 0.058(5) 0.071(5) 0.076(6) 0.019(4) 0.029(4) 0.029(5)
C34 0.073(5) 0.065(5) 0.074(6) 0.022(4) 0.027(5) 0.025(4)
C35 0.084(6) 0.094(7) 0.083(7) 0.032(6) 0.028(5) 0.047(6)
C36 0.086(7) 0.084(7) 0.094(8) -0.003(6) 0.023(6) 0.023(6)
C37 0.121(9) 0.061(6) 0.097(9) 0.000(6) 0.039(7) -0.002(6)
C38 0.109(8) 0.063(5) 0.085(7) 0.009(5) 0.035(6) 0.024(5)
C39 0.083(6) 0.083(6) 0.079(6) 0.039(5) 0.044(5) 0.040(5)

loop_
_atom_type_symbol
_atom_type_description
_atom_type_scat_dispersion_real
_atom_type_scat_dispersion_imag
_atom_type_scat_source
C C 0.0033 0.0016 'International Tables Vol C Tables 4.2.6.8 and 6.1.1.4'
H H 0.0000 0.0000 'International Tables Vol C Tables 4.2.6.8 and 6.1.1.4'
N N 0.0061 0.0033 'International Tables Vol C Tables 4.2.6.8 and 6.1.1.4'
O O 0.0106 0.0060 'International Tables Vol C Tables 4.2.6.8 and 6.1.1.4'
Zn Zn 0.2839 1.4301 'International Tables Vol C Tables 4.2.6.8 and 6.1.1.4'
Br Br -0.2901 2.4595 'International Tables Vol C Tables 4.2.6.8 and 6.1.1.4'

loop_
_geom_angle_atom_site_label_1
_geom_angle_atom_site_label_2
_geom_angle_atom_site_label_3
_geom_angle_site_symmetry_1
_geom_angle_site_symmetry_3
_geom_angle
_geom_angle_publ_flag
O1 Zn1 O5 . . 93.7(2) ?
O1 Zn1 N1 . . 95.2(2) ?
O5 Zn1 N1 . . 93.8(2) ?
O1 Zn1 N4 . . 94.6(2) ?
O5 Zn1 N4 . . 91.9(2) ?
N1 Zn1 N4 . . 168.3(2) ?
O1 Zn1 N3 . . 89.9(2) ?
O5 Zn1 N3 . . 168.8(2) ?
N1 Zn1 N3 . . 96.5(2) ?
N4 Zn1 N3 . . 77.1(3) ?
O1 Zn1 N2 . . 172.2(2) ?
O5 Zn1 N2 . . 86.1(2) ?
N1 Zn1 N2 . . 77.0(3) ?
N4 Zn1 N2 . . 93.2(3) ?
N3 Zn1 N2 . . 91.8(2) ?
C1 N1 C12 . . 121.6(8) ?
C1 N1 Zn1 . . 124.2(6) ?
C12 N1 Zn1 . . 113.7(5) ?
C10 N2 C11 . . 119.4(8) ?
C10 N2 Zn1 . . 128.5(6) ?
C11 N2 Zn1 . . 111.9(5) ?
C21 N3 C32 . . 117.1(7) ?
C21 N3 Zn1 . . 129.8(6) ?
C32 N3 Zn1 . . 112.9(5) ?
C30 N4 C31 . . 118.7(8) ?
C30 N4 Zn1 . . 126.5(6) ?
C31 N4 Zn1 . . 114.7(6) ?
C19 O1 Zn1 . . 128.5(6) ?
Zn1 O5 H5A . . 111.0 ?
Zn1 O5 H5B . . 104.8 ?
H5A O5 H5B . . 117.6 ?
H6A O6 H6B . . 103.1 ?
H7A O7 H7B . . 105.2 ?
H8A O8 H8B . . 113.9 ?
H9A O9 H9B . . 105.3 ?
N1 C1 C2 . . 120.1(10) ?
N1 C1 H1 . . 119.9 ?
C2 C1 H1 . . 119.9 ?
C3 C2 C1 . . 119.7(11) ?
C3 C2 H2 . . 120.1 ?
C1 C2 H2 . . 120.1 ?
C4 C3 C2 . . 119.3(10) ?
C4 C3 H3 . . 120.3 ?
C2 C3 H3 . . 120.3 ?
C5 C4 C3 . . 121.7(11) ?
C5 C4 C12 . . 119.3(12) ?
C3 C4 C12 . . 118.9(10) ?
C4 C5 C6 . . 119.7(11) ?
C4 C5 H5 . . 120.2 ?
C6 C5 H5 . . 120.2 ?
C5 C6 C7 . . 122.7(10) ?
C5 C6 H6 . . 118.6 ?
C7 C6 H6 . . 118.6 ?
C11 C7 C8 . . 116.9(10) ?
C11 C7 C6 . . 117.4(11) ?
C8 C7 C6 . . 125.7(10) ?
C9 C8 C7 . . 121.5(9) ?
C9 C8 H8 . . 119.2 ?
C7 C8 H8 . . 119.2 ?
C8 C9 C10 . . 118.2(10) ?
C8 C9 H9 . . 120.9 ?
C10 C9 H9 . . 120.9 ?
N2 C10 C9 . . 121.4(10) ?
N2 C10 H10 . . 119.3 ?
C9 C10 H10 . . 119.3 ?
N2 C11 C7 . . 122.5(9) ?
N2 C11 C12 . . 117.8(7) ?
C7 C11 C12 . . 119.7(9) ?
N1 C12 C4 . . 120.2(9) ?
N1 C12 C11 . . 118.6(7) ?
C4 C12 C11 . . 121.2(9) ?
C14 C13 C18 . . 119.1(8) ?
C14 C13 C19 . . 122.2(8) ?
C18 C13 C19 . . 118.7(8) ?
C13 C14 C15 . . 122.0(9) ?
C13 C14 H14 . . 119.0 ?
C15 C14 H14 . . 119.0 ?
C16 C15 C14 . . 117.8(10) ?
C16 C15 H15 . . 121.1 ?
C14 C15 H15 . . 121.1 ?
C17 C16 C15 . . 121.9(9) ?
C17 C16 Br1' . . 111.3(10) ?
C15 C16 Br1' . . 126.6(11) ?
C17 C16 Br1 . . 124.4(9) ?
C15 C16 Br1 . . 113.5(10) ?
C16 C17 C18 . . 120.2(9) ?
C16 C17 H17 . . 119.9 ?
C18 C17 H17 . . 119.9 ?
C17 C18 C13 . . 118.8(10) ?
C17 C18 H18 . . 120.6 ?
C13 C18 H18 . . 120.6 ?
O2 C19 O1 . . 123.8(8) ?
O2 C19 C13 . . 118.0(8) ?
O1 C19 C13 . . 118.2(8) ?
N3 C21 C22 . . 125.1(10) ?
N3 C21 H21 . . 117.4 ?
C22 C21 H21 . . 117.4 ?
C23 C22 C21 . . 117.7(10) ?
C23 C22 H22 . . 121.2 ?
C21 C22 H22 . . 121.2 ?
C22 C23 C24 . . 120.2(9) ?
C22 C23 H23 . . 119.9 ?
C24 C23 H23 . . 119.9 ?
C32 C24 C23 . . 116.0(10) ?
C32 C24 C25 . . 118.7(12) ?
C23 C24 C25 . . 125.2(10) ?
C26 C25 C24 . . 122.4(11) ?
C26 C25 H25 . . 118.8 ?
C24 C25 H25 . . 118.8 ?
C25 C26 C27 . . 122.2(11) ?
C25 C26 H26 . . 118.9 ?
C27 C26 H26 . . 118.9 ?
C31 C27 C28 . . 116.4(10) ?
C31 C27 C26 . . 116.7(12) ?
C28 C27 C26 . . 126.9(11) ?
C29 C28 C27 . . 120.2(10) ?
C29 C28 H28 . . 119.9 ?
C27 C28 H28 . . 119.9 ?
C28 C29 C30 . . 119.9(12) ?
C28 C29 H29 . . 120.0 ?
C30 C29 H29 . . 120.0 ?
N4 C30 C29 . . 123.3(11) ?
N4 C30 H30 . . 118.4 ?
C29 C30 H30 . . 118.4 ?
N4 C31 C27 . . 121.4(9) ?
N4 C31 C32 . . 116.8(7) ?
C27 C31 C32 . . 121.7(9) ?
N3 C32 C24 . . 123.8(9) ?
N3 C32 C31 . . 118.0(7) ?
C24 C32 C31 . . 118.1(9) ?
C34 C33 C38 . . 117.6(8) ?
C34 C33 C39 . . 121.9(8) ?
C38 C33 C39 . . 120.5(8) ?
C33 C34 C35 . . 121.2(8) ?
C33 C34 H34 . . 119.4 ?
C35 C34 H34 . . 119.4 ?
C36 C35 C34 . . 119.7(10) ?
C36 C35 H35 . . 120.2 ?
C34 C35 H35 . . 120.2 ?
C35 C36 C37 . . 122.0(11) ?
C35 C36 Br2' . . 129.0(9) ?
C37 C36 Br2' . . 108.4(9) ?
C35 C36 Br2 . . 114.5(9) ?
C37 C36 Br2 . . 123.4(9) ?
C36 C37 C38 . . 119.6(9) ?
C36 C37 H37 . . 120.2 ?
C38 C37 H37 . . 120.2 ?
C37 C38 C33 . . 119.9(9) ?
C37 C38 H38 . . 120.1 ?
C33 C38 H38 . . 120.1 ?
O4 C39 O3' . . 122(3) ?
O4 C39 O3 . . 125.6(16) ?
O4 C39 C33 . . 117.3(7) ?
O3' C39 C33 . . 117(3) ?
O3 C39 C33 . . 116.5(16) ?

loop_
_geom_bond_atom_site_label_1
_geom_bond_atom_site_label_2
_geom_bond_site_symmetry_2
_geom_bond_distance
_geom_bond_publ_flag
Zn1 O1 . 2.101(5) ?
Zn1 O5 . 2.108(5) ?
Zn1 N1 . 2.137(6) ?
Zn1 N4 . 2.138(7) ?
Zn1 N3 . 2.177(6) ?
Zn1 N2 . 2.217(6) ?
N1 C1 . 1.310(11) ?
N1 C12 . 1.374(10) ?
N2 C10 . 1.314(11) ?
N2 C11 . 1.365(10) ?
N3 C21 . 1.299(10) ?
N3 C32 . 1.352(10) ?
N4 C30 . 1.314(11) ?
N4 C31 . 1.357(10) ?
Br1 C16 . 1.946(15) ?
Br2 C36 . 1.952(13) ?
O3 C39 . 1.301(14) ?
Br1' C16 . 1.84(2) ?
Br2' C36 . 1.864(15) ?
O3' C39 . 1.266(18) ?
O1 C19 . 1.254(9) ?
O2 C19 . 1.248(10) ?
O4 C39 . 1.260(10) ?
O5 H5A . 0.8200 ?
O5 H5B . 0.8200 ?
O6 H6A . 0.8200 ?
O6 H6B . 0.8200 ?
O7 H7A . 0.8200 ?
O7 H7B . 0.8200 ?
O8 H8A . 0.8200 ?
O8 H8B . 0.8200 ?
O9 H9A . 0.8200 ?
O9 H9B . 0.8200 ?
C1 C2 . 1.411(14) ?
C1 H1 . 0.9300 ?
C2 C3 . 1.401(17) ?
C2 H2 . 0.9300 ?
C3 C4 . 1.371(16) ?
C3 H3 . 0.9300 ?
C4 C5 . 1.358(16) ?
C4 C12 . 1.410(11) ?
C5 C6 . 1.381(18) ?
C5 H5 . 0.9300 ?
C6 C7 . 1.428(16) ?
C6 H6 . 0.9300 ?
C7 C11 . 1.375(11) ?
C7 C8 . 1.406(15) ?
C8 C9 . 1.338(15) ?
C8 H8 . 0.9300 ?
C9 C10 . 1.429(13) ?
C9 H9 . 0.9300 ?
C10 H10 . 0.9300 ?
C11 C12 . 1.416(12) ?
C13 C14 . 1.343(13) ?
C13 C18 . 1.433(12) ?
C13 C19 . 1.479(11) ?
C14 C15 . 1.406(13) ?
C14 H14 . 0.9300 ?
C15 C16 . 1.394(15) ?
C15 H15 . 0.9300 ?
C16 C17 . 1.345(15) ?
C17 C18 . 1.401(12) ?
C17 H17 . 0.9300 ?
C18 H18 . 0.9300 ?
C21 C22 . 1.404(12) ?
C21 H21 . 0.9300 ?
C22 C23 . 1.362(16) ?
C22 H22 . 0.9300 ?
C23 C24 . 1.419(16) ?
C23 H23 . 0.9300 ?
C24 C32 . 1.408(12) ?
C24 C25 . 1.439(16) ?
C25 C26 . 1.307(16) ?
C25 H25 . 0.9300 ?
C26 C27 . 1.445(17) ?
C26 H26 . 0.9300 ?
C27 C31 . 1.411(12) ?
C27 C28 . 1.416(16) ?
C28 C29 . 1.332(17) ?
C28 H28 . 0.9300 ?
C29 C30 . 1.364(14) ?
C29 H29 . 0.9300 ?
C30 H30 . 0.9300 ?
C31 C32 . 1.444(13) ?
C33 C34 . 1.389(11) ?
C33 C38 . 1.424(12) ?
C33 C39 . 1.472(12) ?
C34 C35 . 1.390(12) ?
C34 H34 . 0.9300 ?
C35 C36 . 1.342(14) ?
C35 H35 . 0.9300 ?
C36 C37 . 1.372(15) ?
C37 C38 . 1.389(13) ?
C37 H37 . 0.9300 ?
C38 H38 . 0.9300 ?

loop_
_geom_hbond_atom_site_label_D
_geom_hbond_atom_site_label_H
_geom_hbond_atom_site_label_A
_geom_hbond_site_symmetry_D
_geom_hbond_site_symmetry_H
_geom_hbond_site_symmetry_A
_geom_hbond_distance_DH
_geom_hbond_distance_HA
_geom_hbond_distance_DA
_geom_hbond_angle_DHA
_geom_hbond_publ_flag
O5 H5A O4 . . 2_676 0.82 1.88 2.676(9) 163 yes
O5 H5B O2 . . 1_555 0.82 1.87 2.639(9) 155 yes
O6 H6A O2 . . 1_555 0.82 1.87 2.672(6) 168 yes
O6 H6B O3 . . 2_676 0.82 1.99 2.715(5) 147 yes
O6 H6B O3' . . 2_676 0.82 2.05 2.842(5) 161 yes
O7 H7A O3 . . 1_445 0.82 2.10 2.916(11) 178 yes
O7 H7A O3' . . 1_445 0.82 1.71 2.513(8) 168 yes
O7 H7B O6 . . 1_545 0.82 2.01 2.823(10) 172 yes
O8 H8A O6 . . 1_655 0.82 2.08 2.808(2) 148 yes
O8 H8B O9 . . 2_666 0.82 1.88 2.685(2) 168 yes
O9 H9A O7 . . 1_555 0.82 1.89 2.705(6) 172 yes
O9 H9B O3 . . 2_666 0.82 2.08 2.876(5) 164 yes
C29 H29 O2 . . 2_565 0.93 2.52 3.300(14) 141 yes
